data_7230860
loop_
_publ_author_name
'Lim, Felicia Phei Lin'
'Tan, Lin Yuing'
'Tiekink, Edward R. T.'
'Dolzhenko, Anton V.'

_publ_section_title
;
 A one-pot, multicomponent reaction for the synthesis of novel 2-alkyl
 substituted 4-aminoimidazo[1,2-a][1,3,5]triazines
;
_journal_issue 38
_journal_name_full 'RSC Advances'
_journal_page_first 21495
_journal_paper_doi 10.1039/C8RA03703E
_journal_volume 8
_journal_year 2018
_chemical_formula_moiety 'C13 H13 N5'
_chemical_formula_sum 'C13 H13 N5'
_chemical_formula_weight 239.28
_space_group_crystal_system orthorhombic
_space_group_IT_number 56
_space_group_name_Hall '-P 2ab 2ac'
_space_group_name_H-M_alt 'P c c n'
_symmetry_space_group_name_Hall '-P 2ab 2ac'
_symmetry_space_group_name_H-M 'P c c n'
_atom_sites_solution_hydrogens mixed
_audit_creation_method SHELXL-2014/7
_audit_update_record
;
2018-04-28 deposited with the CCDC.
2018-06-04 downloaded from the CCDC.
;
_cell_angle_alpha 90
_cell_angle_beta 90
_cell_angle_gamma 90
_cell_formula_units_Z 8
_cell_length_a 16.6173(2)
_cell_length_b 11.17070(10)
_cell_length_c 12.4074(2)
_cell_measurement_reflns_used 8940
_cell_measurement_temperature 100(2)
_cell_measurement_theta_max 76.4510
_cell_measurement_theta_min 4.7470
_cell_volume 2303.15(5)
_computing_cell_refinement 'CrysAlisPro (Rigaku OD, 2017)'
_computing_data_collection 'CrysAlisPro (Rigaku OD, 2017)'
_computing_data_reduction 'CrysAlisPro (Rigaku OD, 2017)'
_computing_molecular_graphics 'ORTEP-3 for Windows (Farrugia, 2012), DIAMOND (Brandenburg, 2006)'
_computing_publication_material 'SHELXL-2014/7 (Sheldrick, 2014)'
_computing_structure_refinement 'SHELXL-2014/7 (Sheldrick, 2014)'
_computing_structure_solution 'SHELXS97 (Sheldrick, 2008)'
_diffrn_ambient_environment N~2~
_diffrn_ambient_temperature 100(2)
_diffrn_detector 'CCD plate'
_diffrn_detector_area_resol_mean 5.2558
_diffrn_detector_type AtlasS2
_diffrn_measured_fraction_theta_full 1.000
_diffrn_measured_fraction_theta_max 1.000
_diffrn_measurement_device 'four-circle diffractometer'
_diffrn_measurement_device_type 'XtaLAB Synergy, Dualflex, AtlasS2'
_diffrn_measurement_method '\w scans'
_diffrn_radiation_monochromator mirror
_diffrn_radiation_probe x-ray
_diffrn_radiation_type 'Cu K\a'
_diffrn_radiation_wavelength 1.54178
_diffrn_reflns_av_R_equivalents 0.0261
_diffrn_reflns_av_unetI/netI 0.0133
_diffrn_reflns_Laue_measured_fraction_full 1.000
_diffrn_reflns_Laue_measured_fraction_max 1.000
_diffrn_reflns_limit_h_max 19
_diffrn_reflns_limit_h_min -17
_diffrn_reflns_limit_k_max 13
_diffrn_reflns_limit_k_min -11
_diffrn_reflns_limit_l_max 14
_diffrn_reflns_limit_l_min -14
_diffrn_reflns_number 14762
_diffrn_reflns_point_group_measured_fraction_full 1.000
_diffrn_reflns_point_group_measured_fraction_max 1.000
_diffrn_reflns_theta_full 67.069
_diffrn_reflns_theta_max 67.069
_diffrn_reflns_theta_min 4.770
_diffrn_source 'micro-focus sealed X-ray tube'
_diffrn_source_type 'PhotonJet (Cu) X-ray Source'
_exptl_absorpt_coefficient_mu 0.709
_exptl_absorpt_correction_T_max 1.000
_exptl_absorpt_correction_T_min 0.847
_exptl_absorpt_correction_type gaussian
_exptl_absorpt_process_details 'CrysAlisPro (Rigaku Oxford Diffraction, 2017)'
_exptl_crystal_colour colourless
_exptl_crystal_density_diffrn 1.380
_exptl_crystal_description block
_exptl_crystal_F_000 1008
_exptl_crystal_size_max 0.146
_exptl_crystal_size_mid 0.072
_exptl_crystal_size_min 0.070
_refine_diff_density_max 0.161
_refine_diff_density_min -0.227
_refine_diff_density_rms 0.042
_refine_ls_extinction_method none
_refine_ls_goodness_of_fit_ref 1.036
_refine_ls_hydrogen_treatment mixed
_refine_ls_matrix_type full
_refine_ls_number_parameters 170
_refine_ls_number_reflns 2060
_refine_ls_number_restraints 2
_refine_ls_restrained_S_all 1.035
_refine_ls_R_factor_all 0.0337
_refine_ls_R_factor_gt 0.0317
_refine_ls_shift/su_max 0.000
_refine_ls_shift/su_mean 0.000
_refine_ls_structure_factor_coef Fsqd
_refine_ls_weighting_details 'w=1/[\s^2^(Fo^2^)+(0.0472P)^2^+0.7780P] where P=(Fo^2^+2Fc^2^)/3'
_refine_ls_weighting_scheme calc
_refine_ls_wR_factor_gt 0.0832
_refine_ls_wR_factor_ref 0.0854
_reflns_Friedel_coverage 0.000
_reflns_number_gt 1935
_reflns_number_total 2060
_reflns_threshold_expression 'I > 2\s(I)'
_cod_data_source_file c8ra03703e2.cif
_cod_data_source_block shelx
_cod_database_code 7230860
_shelx_shelxl_version_number 2014/7
_shelx_space_group_comment
;
The symmetry employed for this shelxl refinement is uniquely defined
by the following loop, which should always be used as a source of
symmetry information in preference to the above space-group names.
They are only intended as comments.
;
_shelx_estimated_absorpt_t_min 0.904
_shelx_estimated_absorpt_t_max 0.952

loop_
_space_group_symop_operation_xyz
'x, y, z'
'-x+1/2, -y+1/2, z'
'-x, y+1/2, -z+1/2'
'x+1/2, -y, -z+1/2'
'-x, -y, -z'
'x-1/2, y-1/2, -z'
'x, -y-1/2, z-1/2'
'-x-1/2, y, z-1/2'

loop_
_atom_site_label
_atom_site_type_symbol
_atom_site_fract_x
_atom_site_fract_y
_atom_site_fract_z
_atom_site_U_iso_or_equiv
_atom_site_adp_type
_atom_site_occupancy
_atom_site_site_symmetry_order
_atom_site_calc_flag
_atom_site_refinement_flags_posn
_atom_site_refinement_flags_adp
N1 N 0.40693(5) 0.27917(8) 0.24618(7) 0.0176(2) Uani 1 1 d . .
N3 N 0.46734(5) 0.40600(8) 0.37903(7) 0.0167(2) Uani 1 1 d . .
N5 N 0.38112(5) 0.25305(8) 0.43389(7) 0.0147(2) Uani 1 1 d . .
N8 N 0.32018(5) 0.12751(8) 0.31922(7) 0.0173(2) Uani 1 1 d . .
N41 N 0.44369(6) 0.37361(8) 0.56088(7) 0.0179(2) Uani 1 1 d D .
H4N1 H 0.4729(7) 0.4372(10) 0.5763(11) 0.022 Uiso 1 1 d D U
H4N2 H 0.4226(7) 0.3289(11) 0.6129(9) 0.022 Uiso 1 1 d D U
C2 C 0.45459(6) 0.36783(9) 0.27665(9) 0.0167(2) Uani 1 1 d . .
C4 C 0.43123(6) 0.34695(9) 0.45876(8) 0.0151(2) Uani 1 1 d . .
C6 C 0.33688(6) 0.17444(9) 0.49678(8) 0.0159(2) Uani 1 1 d . .
H6 H 0.3329 0.1732 0.5732 0.019 Uiso 1 1 calc R U
C7 C 0.30018(6) 0.09899(9) 0.42505(8) 0.0157(2) Uani 1 1 d . .
C9 C 0.36848(6) 0.22020(9) 0.32684(8) 0.0154(2) Uani 1 1 d . .
C21 C 0.50045(7) 0.43297(10) 0.18999(9) 0.0208(3) Uani 1 1 d . .
H21A H 0.5063 0.3797 0.1267 0.025 Uiso 1 1 calc R U
H21B H 0.5551 0.4519 0.2169 0.025 Uiso 1 1 calc R U
C22 C 0.45931(7) 0.54867(11) 0.15474(10) 0.0255(3) Uani 1 1 d . .
H22A H 0.4907 0.5862 0.0970 0.038 Uiso 1 1 calc R U
H22B H 0.4558 0.6035 0.2162 0.038 Uiso 1 1 calc R U
H22C H 0.4051 0.5306 0.1284 0.038 Uiso 1 1 calc R U
C71 C 0.24646(6) -0.00186(9) 0.45002(9) 0.0169(2) Uani 1 1 d . .
C72 C 0.22637(6) -0.02887(10) 0.55665(9) 0.0208(3) Uani 1 1 d . .
H72 H 0.2464 0.0196 0.6135 0.025 Uiso 1 1 calc R U
C73 C 0.17743(7) -0.12572(11) 0.58001(10) 0.0248(3) Uani 1 1 d . .
H73 H 0.1646 -0.1439 0.6528 0.030 Uiso 1 1 calc R U
C74 C 0.14699(7) -0.19640(11) 0.49762(10) 0.0246(3) Uani 1 1 d . .
H74 H 0.1137 -0.2631 0.5139 0.029 Uiso 1 1 calc R U
C75 C 0.16542(7) -0.16931(10) 0.39168(10) 0.0246(3) Uani 1 1 d . .
H75 H 0.1442 -0.2170 0.3350 0.029 Uiso 1 1 calc R U
C76 C 0.21486(7) -0.07275(10) 0.36777(9) 0.0209(3) Uani 1 1 d . .
H76 H 0.2273 -0.0548 0.2948 0.025 Uiso 1 1 calc R U

loop_
_atom_site_aniso_label
_atom_site_aniso_U_11
_atom_site_aniso_U_22
_atom_site_aniso_U_33
_atom_site_aniso_U_23
_atom_site_aniso_U_13
_atom_site_aniso_U_12
N1 0.0217(5) 0.0179(5) 0.0133(4) 0.0006(4) 0.0001(3) -0.0001(4)
N3 0.0197(5) 0.0162(4) 0.0143(5) 0.0008(3) -0.0008(3) 0.0003(3)
N5 0.0173(4) 0.0147(4) 0.0120(4) -0.0001(3) -0.0007(3) 0.0014(3)
N8 0.0210(5) 0.0167(5) 0.0141(4) 0.0000(3) -0.0006(3) 0.0003(3)
N41 0.0234(5) 0.0174(5) 0.0129(5) -0.0001(4) -0.0006(4) -0.0037(4)
C2 0.0187(5) 0.0162(5) 0.0153(5) 0.0009(4) -0.0012(4) 0.0033(4)
C4 0.0156(5) 0.0143(5) 0.0154(5) -0.0004(4) -0.0009(4) 0.0033(4)
C6 0.0182(5) 0.0162(5) 0.0133(5) 0.0019(4) 0.0013(4) 0.0012(4)
C7 0.0168(5) 0.0156(5) 0.0146(5) 0.0005(4) 0.0003(4) 0.0041(4)
C9 0.0191(5) 0.0157(5) 0.0116(5) -0.0003(4) -0.0009(4) 0.0030(4)
C21 0.0246(6) 0.0223(6) 0.0155(5) 0.0010(4) 0.0011(4) -0.0029(4)
C22 0.0291(6) 0.0236(6) 0.0237(6) 0.0074(5) -0.0030(5) -0.0057(5)
C71 0.0161(5) 0.0156(5) 0.0190(5) 0.0013(4) -0.0003(4) 0.0041(4)
C72 0.0214(5) 0.0217(6) 0.0194(6) 0.0003(4) 0.0008(4) 0.0014(4)
C73 0.0232(6) 0.0269(6) 0.0241(6) 0.0063(5) 0.0042(5) 0.0004(5)
C74 0.0191(5) 0.0196(5) 0.0349(7) 0.0063(5) 0.0017(5) -0.0013(4)
C75 0.0239(6) 0.0204(6) 0.0295(6) -0.0011(5) -0.0041(5) -0.0014(5)
C76 0.0235(5) 0.0199(6) 0.0195(6) 0.0011(4) -0.0005(4) 0.0003(4)

loop_
_atom_type_symbol
_atom_type_description
_atom_type_scat_dispersion_real
_atom_type_scat_dispersion_imag
_atom_type_scat_source
C C 0.0181 0.0091 'International Tables Vol C Tables 4.2.6.8 and 6.1.1.4'
H H 0.0000 0.0000 'International Tables Vol C Tables 4.2.6.8 and 6.1.1.4'
N N 0.0311 0.0180 'International Tables Vol C Tables 4.2.6.8 and 6.1.1.4'

loop_
_exptl_crystal_face_index_h
_exptl_crystal_face_index_k
_exptl_crystal_face_index_l
_exptl_crystal_face_perp_dist
-1 1 -1 0.0445
-1 5 -3 0.0507
4 5 0 0.0430
5 -4 4 0.0645
-1 -5 2 0.0515
-3 -5 0 0.0312
-5 -3 -2 0.0422
-3 -5 2 0.0524
-1 -5 0 0.0325
0 -5 -2 0.0382
3 -3 -5 0.0542
4 5 -4 0.0530
1 5 0 0.0444
-1 1 0 0.0326
1 -1 0 0.0375
2 -2 5 0.0757
-1 0 5 0.0685
2 5 0 0.0398
0 -1 -5 0.0654

loop_
_geom_angle_atom_site_label_1
_geom_angle_atom_site_label_2
_geom_angle_atom_site_label_3
_geom_angle
C2 N1 C9 115.73(9)
C4 N3 C2 118.01(9)
C4 N5 C6 132.73(9)
C4 N5 C9 120.41(9)
C6 N5 C9 106.85(8)
C9 N8 C7 104.98(9)
C4 N41 H4N1 118.5(9)
C4 N41 H4N2 120.7(9)
H4N1 N41 H4N2 120.8(12)
N1 C2 N3 126.60(10)
N1 C2 C21 117.43(9)
N3 C2 C21 115.97(9)
N41 C4 N3 122.10(10)
N41 C4 N5 118.92(9)
N3 C4 N5 118.95(9)
C7 C6 N5 105.09(9)
C7 C6 H6 127.5
N5 C6 H6 127.5
C6 C7 N8 111.48(9)
C6 C7 C71 127.23(10)
N8 C7 C71 121.29(9)
N8 C9 N1 128.09(9)
N8 C9 N5 111.60(9)
N1 C9 N5 120.25(9)
C2 C21 C22 112.79(9)
C2 C21 H21A 109.0
C22 C21 H21A 109.0
C2 C21 H21B 109.0
C22 C21 H21B 109.0
H21A C21 H21B 107.8
C21 C22 H22A 109.5
C21 C22 H22B 109.5
H22A C22 H22B 109.5
C21 C22 H22C 109.5
H22A C22 H22C 109.5
H22B C22 H22C 109.5
C76 C71 C72 118.70(10)
C76 C71 C7 120.63(10)
C72 C71 C7 120.66(10)
C73 C72 C71 120.49(11)
C73 C72 H72 119.8
C71 C72 H72 119.8
C72 C73 C74 120.32(11)
C72 C73 H73 119.8
C74 C73 H73 119.8
C75 C74 C73 119.67(11)
C75 C74 H74 120.2
C73 C74 H74 120.2
C74 C75 C76 120.28(11)
C74 C75 H75 119.9
C76 C75 H75 119.9
C75 C76 C71 120.52(11)
C75 C76 H76 119.7
C71 C76 H76 119.7

loop_
_geom_bond_atom_site_label_1
_geom_bond_atom_site_label_2
_geom_bond_distance
N1 C2 1.3233(14)
N1 C9 1.3579(14)
N3 C4 1.3318(14)
N3 C2 1.3565(14)
N5 C4 1.3745(14)
N5 C6 1.3858(14)
N5 C9 1.3938(13)
N8 C9 1.3135(14)
N8 C7 1.3914(13)
N41 C4 1.3179(14)
N41 H4N1 0.882(9)
N41 H4N2 0.889(8)
C2 C21 1.5054(15)
C6 C7 1.3691(15)
C6 H6 0.9500
C7 C71 1.4704(15)
C21 C22 1.5261(16)
C21 H21A 0.9900
C21 H21B 0.9900
C22 H22A 0.9800
C22 H22B 0.9800
C22 H22C 0.9800
C71 C76 1.3944(16)
C71 C72 1.3974(15)
C72 C73 1.3841(16)
C72 H72 0.9500
C73 C74 1.3872(18)
C73 H73 0.9500
C74 C75 1.3831(17)
C74 H74 0.9500
C75 C76 1.3880(16)
C75 H75 0.9500
C76 H76 0.9500

loop_
_geom_torsion_atom_site_label_1
_geom_torsion_atom_site_label_2
_geom_torsion_atom_site_label_3
_geom_torsion_atom_site_label_4
_geom_torsion
C9 N1 C2 N3 -1.21(15)
C9 N1 C2 C21 178.07(9)
C4 N3 C2 N1 2.68(16)
C4 N3 C2 C21 -176.60(9)
C2 N3 C4 N41 176.18(9)
C2 N3 C4 N5 -1.96(14)
C6 N5 C4 N41 0.54(17)
C9 N5 C4 N41 -178.11(9)
C6 N5 C4 N3 178.74(10)
C9 N5 C4 N3 0.09(14)
C4 N5 C6 C7 -178.80(10)
C9 N5 C6 C7 -0.02(10)
N5 C6 C7 N8 0.19(11)
N5 C6 C7 C71 179.61(10)
C9 N8 C7 C6 -0.30(12)
C9 N8 C7 C71 -179.75(9)
C7 N8 C9 N1 177.43(10)
C7 N8 C9 N5 0.28(11)
C2 N1 C9 N8 -177.78(10)
C2 N1 C9 N5 -0.84(14)
C4 N5 C9 N8 178.79(9)
C6 N5 C9 N8 -0.17(12)
C4 N5 C9 N1 1.38(14)
C6 N5 C9 N1 -177.58(9)
N1 C2 C21 C22 97.41(12)
N3 C2 C21 C22 -83.24(12)
C6 C7 C71 C76 -178.55(10)
N8 C7 C71 C76 0.81(15)
C6 C7 C71 C72 1.16(16)
N8 C7 C71 C72 -179.48(9)
C76 C71 C72 C73 1.37(16)
C7 C71 C72 C73 -178.35(10)
C71 C72 C73 C74 -0.72(17)
C72 C73 C74 C75 -0.35(17)
C73 C74 C75 C76 0.74(17)
C74 C75 C76 C71 -0.07(17)
C72 C71 C76 C75 -0.98(16)
C7 C71 C76 C75 178.74(10)
